data_4511024
loop_
_publ_author_name
'Demadis, Konstantinos D.'
'Anagnostou, Zafeiria'
'Zhao, Hong'

_publ_section_title
;
 Novel calcium carboxyphosphonate/polycarboxylate inorganic-organic hybrid
 materials from demineralization of calcitic biomineral surfaces.
;
_journal_issue 1
_journal_name_full 'ACS applied materials &amp; interfaces'
_journal_page_first 35
_journal_page_last 38
_journal_paper_doi 10.1021/am800030h
_journal_volume 1
_journal_year 2009
_chemical_formula_sum 'C8 H12 O10 Sr'
_chemical_formula_weight 355.80
_chemical_name_systematic
; 
 ? 
;
_space_group_IT_number 60
_symmetry_cell_setting orthorhombic
_symmetry_space_group_name_Hall '-P 2n 2ab'
_symmetry_space_group_name_H-M 'P b c n'
_atom_sites_solution_hydrogens geom
_atom_sites_solution_primary direct
_atom_sites_solution_secondary difmap
_audit_creation_method SHELXL-97
_cell_angle_alpha 90.00
_cell_angle_beta 90.00
_cell_angle_gamma 90.00
_cell_formula_units_Z 4
_cell_length_a 11.286(3)
_cell_length_b 9.1194(17)
_cell_length_c 11.107(3)
_cell_measurement_temperature 293(2)
_cell_volume 1143.1(5)
_computing_cell_refinement 'Bruker SMART'
_computing_data_collection 'Bruker SMART'
_computing_data_reduction 'Bruker SHELXTL'
_computing_molecular_graphics 'Bruker SHELXTL'
_computing_publication_material 'Bruker SHELXTL'
_computing_structure_refinement 'SHELXL-97 (Sheldrick, 1997)'
_computing_structure_solution 'SHELXS-97 (Sheldrick, 1990)'
_diffrn_ambient_temperature 293(2)
_diffrn_measured_fraction_theta_full 0.936
_diffrn_measured_fraction_theta_max 0.936
_diffrn_measurement_device_type 'CCD area detector'
_diffrn_measurement_method 'phi and omega scans'
_diffrn_radiation_monochromator graphite
_diffrn_radiation_source 'fine-focus sealed tube'
_diffrn_radiation_type MoK\a
_diffrn_radiation_wavelength 0.71073
_diffrn_reflns_av_R_equivalents 0.0239
_diffrn_reflns_av_sigmaI/netI 0.0156
_diffrn_reflns_limit_h_max 13
_diffrn_reflns_limit_h_min -14
_diffrn_reflns_limit_k_max 6
_diffrn_reflns_limit_k_min -12
_diffrn_reflns_limit_l_max 14
_diffrn_reflns_limit_l_min -14
_diffrn_reflns_number 6654
_diffrn_reflns_theta_full 27.97
_diffrn_reflns_theta_max 27.97
_diffrn_reflns_theta_min 2.87
_exptl_absorpt_coefficient_mu 4.767
_exptl_absorpt_correction_type none
_exptl_crystal_colour COLORLESS
_exptl_crystal_density_diffrn 2.067
_exptl_crystal_density_method 'not measured'
_exptl_crystal_description BLOCK
_exptl_crystal_F_000 712
_exptl_crystal_size_max 0.17
_exptl_crystal_size_mid 0.14
_exptl_crystal_size_min 0.08
_refine_diff_density_max 0.289
_refine_diff_density_min -0.971
_refine_diff_density_rms 0.085
_refine_ls_extinction_method none
_refine_ls_goodness_of_fit_ref 1.073
_refine_ls_hydrogen_treatment mixed
_refine_ls_matrix_type full
_refine_ls_number_parameters 99
_refine_ls_number_reflns 1285
_refine_ls_number_restraints 0
_refine_ls_restrained_S_all 1.073
_refine_ls_R_factor_all 0.0314
_refine_ls_R_factor_gt 0.0254
_refine_ls_shift/su_max 0.001
_refine_ls_shift/su_mean 0.000
_refine_ls_structure_factor_coef Fsqd
_refine_ls_weighting_details 'calc w=1/[\s^2^(Fo^2^)+(0.0430P)^2^+0.2796P] where P=(Fo^2^+2Fc^2^)/3'
_refine_ls_weighting_scheme calc
_refine_ls_wR_factor_gt 0.0660
_refine_ls_wR_factor_ref 0.0684
_reflns_number_gt 1084
_reflns_number_total 1285
_reflns_threshold_expression >2sigma(I)
_cod_data_source_file am800030h_si_001.cif
_cod_data_source_block Sr-BTCA
_cod_depositor_comments
;
The following automatic conversions were performed:

'_symmetry_cell_setting' value 'Orthorhombic' changed to
'orthorhombic' according to
/usr/data/users/saulius/automatic-downloads/retrospective/ACS/lib/dictionaries/cif_core.dic
dictionary named 'cif_core.dic' version 2.4.2 from 2011-04-26.

Automatic conversion script
Id: cif_fix_values 2281 2013-09-26 08:29:07Z andrius 
;
_cod_original_cell_volume 1143.2(5)
_cod_original_sg_symbol_H-M Pbcn
_cod_database_code 4511024

loop_
_symmetry_equiv_pos_as_xyz
'x, y, z'
'-x+1/2, -y+1/2, z+1/2'
'-x, y, -z+1/2'
'x+1/2, -y+1/2, -z'
'-x, -y, -z'
'x-1/2, y-1/2, -z-1/2'
'x, -y, z-1/2'
'-x-1/2, y-1/2, z'

loop_
_atom_site_label
_atom_site_type_symbol
_atom_site_fract_x
_atom_site_fract_y
_atom_site_fract_z
_atom_site_U_iso_or_equiv
_atom_site_adp_type
_atom_site_occupancy
_atom_site_symmetry_multiplicity
_atom_site_calc_flag
_atom_site_refinement_flags
Sr1 Sr 0.5000 0.99152(3) -0.2500 0.02115(12) Uani 1 2 d S
C1 C 0.43798(15) 0.6758(2) -0.07208(15) 0.0168(4) Uani 1 1 d .
C2 C 0.47512(16) 0.5714(2) 0.02904(17) 0.0161(4) Uani 1 1 d .
H2A H 0.5388 0.6181 0.0752 0.019 Uiso 1 1 calc R
C3 C 0.37259(16) 0.5383(2) 0.11466(17) 0.0193(4) Uani 1 1 d .
H3A H 0.3090 0.4928 0.0693 0.023 Uiso 1 1 calc R
H3B H 0.3993 0.4682 0.1745 0.023 Uiso 1 1 calc R
C4 C 0.32454(16) 0.6710(2) 0.17813(15) 0.0196(4) Uani 1 1 d .
O1 O 0.50788(11) 0.77220(16) -0.10576(13) 0.0238(3) Uani 1 1 d .
O2 O 0.33790(12) 0.65320(16) -0.12059(13) 0.0286(3) Uani 1 1 d .
O3 O 0.37320(13) 0.79027(16) 0.17592(14) 0.0325(4) Uani 1 1 d .
O4 O 0.22603(13) 0.64489(17) 0.23804(12) 0.0255(3) Uani 1 1 d .
O5 O 0.38451(16) 1.0609(2) -0.06459(15) 0.0339(4) Uani 1 1 d .
H5A H 0.412(3) 1.120(4) -0.023(3) 0.053(10) Uiso 1 1 d .
H5B H 0.319(3) 1.088(3) -0.079(3) 0.056(9) Uiso 1 1 d .
H4A H 0.212(3) 0.724(3) 0.281(2) 0.049(8) Uiso 1 1 d .

loop_
_atom_site_aniso_label
_atom_site_aniso_U_11
_atom_site_aniso_U_22
_atom_site_aniso_U_33
_atom_site_aniso_U_23
_atom_site_aniso_U_13
_atom_site_aniso_U_12
Sr1 0.02511(18) 0.01305(17) 0.02528(18) 0.000 0.00706(10) 0.000
C1 0.0180(9) 0.0147(9) 0.0177(8) -0.0011(7) 0.0014(7) 0.0045(7)
C2 0.0174(9) 0.0145(10) 0.0164(8) -0.0004(8) 0.0000(7) 0.0026(7)
C3 0.0222(9) 0.0173(9) 0.0184(9) 0.0021(7) 0.0031(7) 0.0033(8)
C4 0.0187(9) 0.0227(10) 0.0174(9) -0.0006(8) 0.0000(7) 0.0022(7)
O1 0.0264(8) 0.0209(8) 0.0243(7) 0.0060(6) 0.0014(5) -0.0030(5)
O2 0.0236(7) 0.0307(8) 0.0315(8) 0.0124(7) -0.0091(6) -0.0041(6)
O3 0.0314(8) 0.0227(8) 0.0433(9) -0.0113(7) 0.0104(7) -0.0073(6)
O4 0.0227(8) 0.0232(8) 0.0306(8) -0.0076(6) 0.0108(5) 0.0004(6)
O5 0.0236(9) 0.0429(10) 0.0352(9) -0.0118(8) 0.0004(7) 0.0015(8)

loop_
_atom_type_symbol
_atom_type_description
_atom_type_scat_dispersion_real
_atom_type_scat_dispersion_imag
_atom_type_scat_source
Sr Sr -1.5307 3.2498 'International Tables Vol C Tables 4.2.6.8 and 6.1.1.4'
C C 0.0033 0.0016 'International Tables Vol C Tables 4.2.6.8 and 6.1.1.4'
O O 0.0106 0.0060 'International Tables Vol C Tables 4.2.6.8 and 6.1.1.4'
H H 0.0000 0.0000 'International Tables Vol C Tables 4.2.6.8 and 6.1.1.4'

loop_
_geom_angle_atom_site_label_1
_geom_angle_atom_site_label_2
_geom_angle_atom_site_label_3
_geom_angle
_geom_angle_site_symmetry_1
_geom_angle_site_symmetry_3
O5 Sr1 O5 150.91(9) . 3_654
O5 Sr1 O1 133.55(6) . 3_654
O5 Sr1 O1 72.71(6) 3_654 3_654
O5 Sr1 O1 72.71(6) . .
O5 Sr1 O1 133.55(6) 3_654 .
O1 Sr1 O1 77.48(7) 3_654 .
O5 Sr1 O3 80.38(6) . 5_675
O5 Sr1 O3 77.32(6) 3_654 5_675
O1 Sr1 O3 144.92(4) 3_654 5_675
O1 Sr1 O3 112.47(5) . 5_675
O5 Sr1 O3 77.32(6) . 7_575
O5 Sr1 O3 80.38(6) 3_654 7_575
O1 Sr1 O3 112.47(5) 3_654 7_575
O1 Sr1 O3 144.92(4) . 7_575
O3 Sr1 O3 79.36(7) 5_675 7_575
O5 Sr1 O4 71.54(5) . 2_564
O5 Sr1 O4 122.44(5) 3_654 2_564
O1 Sr1 O4 66.31(4) 3_654 2_564
O1 Sr1 O4 73.67(4) . 2_564
O3 Sr1 O4 148.08(5) 5_675 2_564
O3 Sr1 O4 79.93(5) 7_575 2_564
O5 Sr1 O4 122.44(5) . 4_565
O5 Sr1 O4 71.54(5) 3_654 4_565
O1 Sr1 O4 73.67(4) 3_654 4_565
O1 Sr1 O4 66.31(4) . 4_565
O3 Sr1 O4 79.93(5) 5_675 4_565
O3 Sr1 O4 148.08(5) 7_575 4_565
O4 Sr1 O4 128.07(7) 2_564 4_565
O5 Sr1 H5A 13.5(6) . .
O5 Sr1 H5A 140.6(6) 3_654 .
O1 Sr1 H5A 146.3(6) 3_654 .
O1 Sr1 H5A 77.8(6) . .
O3 Sr1 H5A 67.0(6) 5_675 .
O3 Sr1 H5A 77.3(6) 7_575 .
O4 Sr1 H5A 84.9(6) 2_564 .
O4 Sr1 H5A 115.9(6) 4_565 .
O5 Sr1 H5B 14.5(6) . .
O5 Sr1 H5B 144.8(6) 3_654 .
O1 Sr1 H5B 127.9(6) 3_654 .
O1 Sr1 H5B 81.5(6) . .
O3 Sr1 H5B 87.1(6) 5_675 .
O3 Sr1 H5B 65.7(6) 7_575 .
O4 Sr1 H5B 62.2(6) 2_564 .
O4 Sr1 H5B 136.8(6) 4_565 .
H5A Sr1 H5B 24.7(7) . .
O1 C1 O2 123.66(17) . .
O1 C1 C2 119.23(16) . .
O2 C1 C2 117.03(16) . .
C3 C2 C1 111.85(15) . .
C3 C2 C2 111.4(2) . 5_665
C1 C2 C2 108.35(19) . 5_665
C3 C2 H2A 108.4 . .
C1 C2 H2A 108.4 . .
C2 C2 H2A 108.4 5_665 .
C4 C3 C2 113.99(16) . .
C4 C3 H3A 108.8 . .
C2 C3 H3A 108.8 . .
C4 C3 H3B 108.8 . .
C2 C3 H3B 108.8 . .
H3A C3 H3B 107.6 . .
O3 C4 O4 123.47(18) . .
O3 C4 C3 123.15(17) . .
O4 C4 C3 113.37(17) . .
C1 O1 Sr1 136.05(12) . .
C4 O3 Sr1 158.42(14) . 5_675
C4 O4 Sr1 149.36(12) . 2_565
C4 O4 H4A 106(2) . .
Sr1 O4 H4A 100(2) 2_565 .
Sr1 O5 H5A 117(2) . .
Sr1 O5 H5B 113(2) . .
H5A O5 H5B 106(3) . .

loop_
_geom_bond_atom_site_label_1
_geom_bond_atom_site_label_2
_geom_bond_distance
_geom_bond_site_symmetry_2
Sr1 O5 2.5179(16) .
Sr1 O5 2.5179(16) 3_654
Sr1 O1 2.5641(15) 3_654
Sr1 O1 2.5641(15) .
Sr1 O3 2.5855(15) 5_675
Sr1 O3 2.5855(15) 7_575
Sr1 O4 2.8414(16) 2_564
Sr1 O4 2.8414(16) 4_565
Sr1 H5A 2.96(3) .
Sr1 H5B 2.93(3) .
C1 O1 1.239(2) .
C1 O2 1.268(2) .
C1 C2 1.531(3) .
C2 C3 1.528(3) .
C2 C2 1.559(4) 5_665
C2 H2A 0.9800 .
C3 C4 1.501(3) .
C3 H3A 0.9700 .
C3 H3B 0.9700 .
C4 O3 1.219(2) .
C4 O4 1.317(2) .
O3 Sr1 2.5855(15) 5_675
O4 Sr1 2.8413(16) 2_565
O4 H4A 0.88(3) .
O5 H5A 0.78(3) .
O5 H5B 0.80(3) .
